data_9004269
loop_
_publ_author_name
'Grice, J. D.'
'Burns, P. C.'
'Hawthorne, F. C.'

_publ_section_title
;
 Determination of the megastructures of the borate polymorphs pringleite and
 ruitenbergite
;
_journal_name_full 'The Canadian Mineralogist'
_journal_page_first 1
_journal_page_last 14
_journal_volume 32
_journal_year 1994
_chemical_formula_sum 'B26 Ca9 Cl4 H50 O71'
_chemical_name_mineral Ruitenbergite
_space_group_IT_number 4
_symmetry_space_group_name_Hall 'P 2yb'
_symmetry_space_group_name_H-M 'P 1 21 1'
_cell_angle_alpha 90
_cell_angle_beta 114.68
_cell_angle_gamma 90
_cell_formula_units_Z 2
_cell_length_a 19.857
_cell_length_b 9.708
_cell_length_c 17.522
_cell_volume 3069.203
_database_code_amcsd 0005342
_exptl_crystal_density_diffrn 2.132
_cod_original_formula_sum 'Ca9 B26 O71 Cl4 H50'
_cod_database_code 9004269

loop_
_space_group_symop_operation_xyz
x,y,z
-x,1/2+y,-z

loop_
_atom_site_label
_atom_site_fract_x
_atom_site_fract_y
_atom_site_fract_z
_atom_site_U_iso_or_equiv
_atom_site_type_symbol
_atom_site_attached_hydrogens
Ca1 0.09070 0.34790 0.01730 0.12000 Ca 0
Ca2 0.09180 0.54780 0.32080 0.15000 Ca 0
Ca3 0.41390 0.55990 0.23360 0.18000 Ca 0
Ca4 0.40830 0.77290 0.42810 0.11000 Ca 0
Ca1s 0.08910 0.33940 0.51290 0.14000 Ca 0
Ca2s 0.09620 0.54510 0.82710 0.13000 Ca 0
Ca3s 0.41250 0.56950 0.73450 0.14000 Ca 0
Ca4s 0.40640 0.76170 0.92960 0.16000 Ca 0
Ca5s 0.21420 0.94250 0.97150 0.19000 Ca 0
B1 0.54250 0.00550 0.43780 0.12000 B 0
B2 0.05670 0.62420 0.11220 0.10000 B 0
B3 0.25180 0.59850 0.27600 0.15000 B 0
B4 0.54990 0.34400 0.36030 0.10000 B 0
B5 0.03970 0.27410 0.18560 0.10000 B 0
B6 0.25980 0.49680 0.02340 0.10000 B 0
B7 -0.00870 0.76410 0.18770 0.10000 B 0
B8 0.14060 0.44380 0.19870 0.10000 B 0
B9 0.35180 0.67940 0.05080 0.10000 B 0
B10 0.50350 0.50200 0.45880 0.11000 B 0
B11 0.52090 0.36520 0.21430 0.15000 B 0
B12 0.25150 0.68320 0.41010 ? B 0
B13 -0.01150 0.13580 0.03890 0.24000 B 0
B1s 0.53600 0.99020 0.92480 0.10000 B 0
B2s 0.05190 0.63520 0.61350 0.11000 B 0
B3s 0.24990 0.58170 0.78010 0.10000 B 0
B4s 0.56290 0.36270 0.86240 0.10000 B 0
B5s 0.04650 0.25260 0.68120 0.09000 B 0
B6s 0.25380 0.49020 0.50720 0.17000 B 0
B7s 0.00200 0.76720 0.70500 0.10000 B 0
B8s 0.13980 0.44310 0.68580 0.11000 B 0
B9s 0.35610 0.65230 0.55790 0.05000 B 0
B10s 0.50290 0.50470 0.94640 0.10000 B 0
B11s 0.50100 0.34590 0.69860 0.10000 B 0
B12s 0.25060 0.66780 0.91360 0.12000 B 0
B13s -0.00980 0.11560 0.55020 0.10000 B 0
O1 0.31980 0.56730 0.07870 0.29000 O 0
O2 0.50530 0.93750 0.47510 ? O 0
O3 0.10610 0.52000 0.11850 ? O 0
O4 0.00640 0.72820 0.27310 0.07000 O 0
O5 0.52250 0.42520 0.29280 0.41000 O 0
O6 0.30960 0.73940 0.48680 0.26000 O 0
O7 0.18690 0.53680 0.26770 0.27000 O 0
O8 0.40570 0.60580 0.03040 ? O 0
O9 0.08970 0.36990 0.22700 ? O 0
O10 0.39790 0.73440 0.13350 ? O 0
O11 0.45280 0.89100 0.06640 ? O 0
O12 0.22260 0.55590 0.42960 0.80000 O 0
O13 0.04730 0.23370 0.11490 0.03000 O 0
O14 0.03960 0.65990 0.17750 0.30000 O 0
O15 0.01430 0.68420 0.03610 ? O 0
O16 0.47230 0.44080 0.13730 0.15000 O 0
O17 0.28830 0.66250 0.35320 ? O 0
O-H1 0.18370 0.35870 0.16660 0.96000 O 1
O-H2 0.06890 0.27970 0.37510 0.07000 O 1
O-H3 -0.04090 0.49450 0.42480 0.64000 O 1
O-H4 0.43910 0.52690 0.38040 0.16000 O 1
O-H5 0.08080 0.57950 0.45180 ? O 1
O-H6 0.41280 0.82770 0.29840 ? O 1
O-H7 0.18310 0.76270 0.37540 0.71000 O 1
O-H8 0.53530 0.63800 0.45870 ? O 1
O-H9 0.28350 0.56740 0.21970 ? O 1
O-H10 0.53160 0.70780 0.30710 0.06000 O 1
O-H11 0.22700 0.37740 0.03440 0.80000 O 1
O-H12 -0.02310 0.40650 0.29750 0.73000 O 1
O1s 0.31170 0.54350 0.57480 ? O 0
O2s 0.49310 0.95180 0.96440 0.22000 O 0
O3s 0.08650 0.51910 0.61170 0.13000 O 0
O4s -0.01550 0.69880 0.77040 ? O 0
O5s 0.52140 0.40700 0.78180 ? O 0
O6s 0.29810 0.75190 0.98570 ? O 0
O7s 0.18280 0.52510 0.75820 ? O 0
O8s 0.58590 0.10580 0.48200 0.35000 O 0
O9s 0.10010 0.35060 0.71790 0.47000 O 0
O10s 0.38980 0.75690 0.62450 0.24000 O 0
O11s 0.43540 0.90770 0.56200 0.67000 O 0
O12s 0.23370 0.53510 0.93930 ? O 0
O13s 0.02900 0.21980 0.59930 ? O 0
O14s 0.04950 0.67430 0.68450 ? O 0
O15s 0.00690 0.67540 0.53620 0.51000 O 0
O16s 0.46870 0.47170 0.65150 ? O 0
O17s 0.28620 0.62670 0.85860 0.85000 O 0
O-H1s 0.18600 0.34460 0.66580 ? O 1
O-H2s 0.08310 0.30260 0.87010 0.04000 O 1
O-H3s -0.02060 0.48270 0.95040 ? O 1
O-H4s 0.42600 0.51370 0.87870 ? O 1
O-H5s 0.08230 0.62310 0.95200 0.10000 O 1
O-H6s 0.40090 0.83830 0.78840 0.57000 O 1
O-H7s 0.18150 0.74620 0.87070 ? O 1
O-H8s 0.54460 0.63310 0.97150 1.00000 O 1
O-H9s 0.29280 0.59550 0.73700 0.03000 O 1
O-H10s 0.51700 0.73170 0.80730 ? O 1
O-H11s 0.22130 0.38670 0.53130 ? O 1
O-H12s -0.02920 0.41680 0.78180 ? O 1
Cl1 0.17400 0.06360 0.35730 0.50000 Cl 0
Cl2 0.18980 0.95850 0.21070 0.42000 Cl 0
Cl3s 0.33270 0.27160 0.87800 0.32000 Cl 0
Cl4s 0.28930 0.07150 0.72180 0.34000 Cl 0
Wat2 0.34960 0.33580 0.19290 0.21000 O 2
Wat3 0.14320 0.10290 0.03260 0.02000 O 2
Wat5 0.33410 0.98190 0.40440 0.45000 O 2
Wat7 0.20380 0.78540 0.07240 0.09000 O 2
Wat10 0.30320 0.31080 0.36850 0.53000 O 2
Wat1s 0.18550 0.12120 0.87090 0.33000 O 2
Wat2s 0.36510 0.31050 0.72350 0.51000 O 2
Wat3s 0.16700 0.12110 0.54870 0.22000 O 2
Wat5s 0.33290 0.96920 -0.12640 0.38000 O 2
Wat6s 0.31440 0.07060 0.56070 0.12000 O 2
Wat7s 0.18530 0.77880 0.54620 0.41000 O 2
Wat8s 0.08090 0.93970 0.90010 0.25000 O 2
Wat9s 0.16840 0.85150 0.70690 0.30000 O 2

loop_
_cod_changelog_entry_id
_cod_changelog_entry_author
_cod_changelog_entry_date
_cod_changelog_entry_text
1
;cod-tools version 3.8.0
Id: cif_guess_AMCSD_atom_types 9574 2023-05-10 09:00:05Z saulius
;
2023-05-10T18:48:51+03:00
;Derived atom types and hydrogen counts
from atom names that follow the AMCSD naming convention
(Wat == water, O-H == hydroxyl).
;

loop_
_cod_related_entry_id
_cod_related_entry_database
_cod_related_entry_code
1 AMCSD 0005342
